data_9012094
loop_
_publ_author_name
'Saburi, S.'
'Kusachi, I.'
'Henmi, C.'
'Kawahara, A.'
'Henmi, K.'
'Kawada, I.'

_publ_section_title
;
 Refinement of the structure of rankinite
;
_journal_name_full 'Mineralogical Journal'
_journal_page_first 240
_journal_page_last 246
_journal_paper_doi 10.2465/minerj.8.240
_journal_volume 8
_journal_year 1976
_chemical_formula_sum 'Ca3 O7 Si2'
_chemical_name_mineral Rankinite
_space_group_IT_number 14
_symmetry_space_group_name_Hall '-P 2yab'
_symmetry_space_group_name_H-M 'P 1 21/a 1'
_cell_angle_alpha 90
_cell_angle_beta 119.586
_cell_angle_gamma 90
_cell_length_a 10.557
_cell_length_b 8.885
_cell_length_c 7.858
_cell_formula_units_Z 4
_cell_volume 640.969
_database_code_amcsd 0014417
_exptl_crystal_density_diffrn 2.989
_cod_original_formula_sum 'Ca3 Si2 O7'
_cod_database_code 9012094

loop_
_space_group_symop_operation_xyz
x,y,z
1/2+x,1/2-y,z
1/2-x,1/2+y,-z
-x,-y,-z

loop_
_atom_site_aniso_label
_atom_site_aniso_U_11
_atom_site_aniso_U_22
_atom_site_aniso_U_33
_atom_site_aniso_U_12
_atom_site_aniso_U_13
_atom_site_aniso_U_23
Ca1 0.02835 0.03439 0.03714 -0.02603 0.01503 -0.00169
Ca2 0.02609 0.03071 0.03288 -0.00004 0.01316 -0.00108
Ca3 0.02694 0.03127 0.03399 0.00062 0.01386 0.00077
Si1 0.02716 0.03023 0.03222 -0.00045 0.01348 -0.00043
Si2 0.02605 0.03003 0.03215 -0.00029 0.01262 0.00018
O1 0.02993 0.03163 0.03468 0.00140 0.01405 0.00105
O2 0.02861 0.03567 0.03761 0.00025 0.01576 -0.00028
O3 0.02903 0.03463 0.03742 0.00091 0.01424 0.00289
O4 0.03386 0.02927 0.03733 -0.00079 0.01602 -0.00037
O5 0.02997 0.03183 0.03697 -0.00021 0.01262 -0.00034
O6 0.02912 0.03447 0.03671 0.00124 0.01402 -0.00120
O7 0.03040 0.03215 0.04831 0.00029 0.01764 0.00298

loop_
_atom_site_label
_atom_site_fract_x
_atom_site_fract_y
_atom_site_fract_z
_atom_site_U_iso_or_equiv
Ca1 0.00867 0.05871 0.28957 0.03382
Ca2 0.16829 0.57424 0.20934 0.03040
Ca3 0.34078 0.90736 0.28490 0.03128
Si1 0.09055 0.21502 0.98429 0.03040
Si2 0.29602 0.23395 0.43206 0.03014
O1 0.35625 0.39730 0.42113 0.03280
O2 0.17948 0.23873 0.50723 0.03420
O3 0.40989 0.10295 0.54763 0.03445
O4 0.20191 0.15519 0.20980 0.03420
O5 0.09903 0.39489 0.97373 0.03458
O6 0.14429 0.14102 0.84624 0.03432
O7 0.92820 0.16241 0.93207 0.03774

loop_
_cod_related_entry_id
_cod_related_entry_database
_cod_related_entry_code
1 AMCSD 0014417
